data_2232329
loop_
_publ_author_name
'Nasir, Shah Bakhtiar'
'Fairuz, Zainal Abidin'
'Abdullah, Zanariah'
'Ng, Seik Weng'
'Tiekink, Edward R. T.'

_publ_section_title
;
 2-(2-Methoxyphenoxy)pyrazine
;
_journal_coeditor_code HG5121
_journal_issue 11
_journal_name_full 'Acta Crystallographica Section E'
_journal_page_first o3088
_journal_paper_doi 10.1107/S1600536811044321
_journal_volume 67
_journal_year 2011
_chemical_formula_iupac 'C11 H10 N2 O2'
_chemical_formula_moiety 'C11 H10 N2 O2'
_chemical_formula_sum 'C11 H10 N2 O2'
_chemical_formula_weight 202.21
_chemical_name_common 2-(2-Methoxyphenoxy)pyrazine
_chemical_name_systematic
;
2-(2-Methoxyphenoxy)pyrazine
;
_space_group_IT_number 14
_symmetry_cell_setting monoclinic
_symmetry_space_group_name_Hall '-P 2yn'
_symmetry_space_group_name_H-M 'P 1 21/n 1'
_atom_sites_solution_hydrogens geom
_atom_sites_solution_primary direct
_atom_sites_solution_secondary difmap
_cell_angle_alpha 90.00
_cell_angle_beta 92.459(2)
_cell_angle_gamma 90.00
_cell_formula_units_Z 4
_cell_length_a 7.7497(10)
_cell_length_b 5.8826(8)
_cell_length_c 21.845(3)
_cell_measurement_reflns_used 1739
_cell_measurement_temperature 293(2)
_cell_measurement_theta_max 27.265
_cell_measurement_theta_min 2.753
_cell_volume 995.0(2)
_computing_cell_refinement 'SAINT (Bruker, 2009)'
_computing_data_collection 'APEX2 (Bruker, 2009)'
_computing_data_reduction 'SAINT (Bruker, 2009)'
_computing_molecular_graphics
;
ORTEP-3 (Farrugia, 1997) and DIAMOND (Brandenburg, 2006)
;
_computing_publication_material 'publCIF (Westrip, 2010)'
_computing_structure_refinement 'SHELXL97 (Sheldrick, 2008)'
_computing_structure_solution 'SHELXS97 (Sheldrick, 2008)'
_diffrn_ambient_temperature 293(2)
_diffrn_measured_fraction_theta_full 0.999
_diffrn_measured_fraction_theta_max 0.999
_diffrn_measurement_device_type 'Bruker SMART APEX'
_diffrn_measurement_method '\w scans'
_diffrn_radiation_monochromator graphite
_diffrn_radiation_source 'fine-focus sealed tube'
_diffrn_radiation_type MoK\a
_diffrn_radiation_wavelength 0.71073
_diffrn_reflns_av_R_equivalents 0.0414
_diffrn_reflns_av_sigmaI/netI 0.0351
_diffrn_reflns_limit_h_max 8
_diffrn_reflns_limit_h_min -9
_diffrn_reflns_limit_k_max 6
_diffrn_reflns_limit_k_min -6
_diffrn_reflns_limit_l_max 25
_diffrn_reflns_limit_l_min -25
_diffrn_reflns_number 7364
_diffrn_reflns_theta_full 25.00
_diffrn_reflns_theta_max 25.00
_diffrn_reflns_theta_min 1.87
_diffrn_standards_decay_% 0
_diffrn_standards_interval_count 0
_diffrn_standards_interval_time 0
_diffrn_standards_number 0
_exptl_absorpt_coefficient_mu 0.095
_exptl_absorpt_correction_T_max 0.8621
_exptl_absorpt_correction_T_min 0.7885
_exptl_absorpt_correction_type multi-scan
_exptl_absorpt_process_details '(SADABS; Sheldrick, 1996)'
_exptl_crystal_colour Colourless
_exptl_crystal_density_diffrn 1.350
_exptl_crystal_density_method 'not measured'
_exptl_crystal_description Block
_exptl_crystal_F_000 424
_exptl_crystal_size_max 0.35
_exptl_crystal_size_mid 0.3
_exptl_crystal_size_min 0.2
_refine_diff_density_max 0.128
_refine_diff_density_min -0.125
_refine_ls_extinction_coef 0.105(7)
_refine_ls_extinction_expression Fc^*^=kFc[1+0.001xFc^2^\l^3^/sin(2\q)]^-1/4^
_refine_ls_extinction_method 'SHELXL97 (Sheldrick, 2008)'
_refine_ls_goodness_of_fit_ref 1.032
_refine_ls_hydrogen_treatment constr
_refine_ls_matrix_type full
_refine_ls_number_parameters 138
_refine_ls_number_reflns 1743
_refine_ls_number_restraints 0
_refine_ls_restrained_S_all 1.032
_refine_ls_R_factor_all 0.0577
_refine_ls_R_factor_gt 0.0388
_refine_ls_shift/su_max 0.001
_refine_ls_shift/su_mean 0.001
_refine_ls_structure_factor_coef Fsqd
_refine_ls_weighting_details 'calc w=1/[\s^2^(Fo^2^)+(0.0510P)^2^+0.0981P] where P=(Fo^2^+2Fc^2^)/3'
_refine_ls_weighting_scheme calc
_refine_ls_wR_factor_gt 0.0953
_refine_ls_wR_factor_ref 0.1074
_reflns_number_gt 1262
_reflns_number_total 1743
_reflns_threshold_expression I>2\s(I)
_cod_data_source_file hg5121.cif
_cod_data_source_block I
_cod_original_sg_symbol_H-M 'P 21/n'
_cod_database_code 2232329
_cod_database_fobs_code 2232329

loop_
_symmetry_equiv_pos_as_xyz
'x, y, z'
'-x+1/2, y+1/2, -z+1/2'
'-x, -y, -z'
'x-1/2, -y-1/2, z-1/2'

loop_
_atom_site_type_symbol
_atom_site_label
_atom_site_fract_x
_atom_site_fract_y
_atom_site_fract_z
_atom_site_U_iso_or_equiv
_atom_site_adp_type
_atom_site_calc_flag
_atom_site_refinement_flags
_atom_site_occupancy
_atom_site_symmetry_multiplicity
O O1 0.44004(16) 0.13299(17) 0.62993(5) 0.0618(4) Uani d . 1 1
O O2 0.56589(16) 0.4818(2) 0.69804(6) 0.0658(4) Uani d . 1 1
N N1 0.58582(17) 0.3536(2) 0.56159(6) 0.0505(4) Uani d . 1 1
N N2 0.7704(2) -0.0324(2) 0.53106(8) 0.0716(5) Uani d . 1 1
C C1 0.5605(2) 0.1567(2) 0.58683(7) 0.0455(4) Uani d . 1 1
C C2 0.6494(2) -0.0375(3) 0.57169(8) 0.0626(5) Uani d . 1 1
H H2 0.6235 -0.1744 0.5905 0.075 Uiso calc R 1 1
C C3 0.7991(2) 0.1687(3) 0.50551(9) 0.0609(5) Uani d . 1 1
H H3 0.8842 0.1806 0.4770 0.073 Uiso calc R 1 1
C C4 0.7080(2) 0.3568(3) 0.51984(8) 0.0535(5) Uani d . 1 1
H H4 0.7310 0.4928 0.5001 0.064 Uiso calc R 1 1
C C5 0.3345(2) 0.3184(3) 0.64234(7) 0.0487(4) Uani d . 1 1
C C6 0.1658(3) 0.3139(3) 0.62125(8) 0.0637(5) Uani d . 1 1
H H6 0.1254 0.1940 0.5969 0.076 Uiso calc R 1 1
C C7 0.0555(2) 0.4879(4) 0.63627(9) 0.0711(6) Uani d . 1 1
H H7 -0.0593 0.4862 0.6219 0.085 Uiso calc R 1 1
C C8 0.1162(3) 0.6618(3) 0.67224(9) 0.0674(6) Uani d . 1 1
H H8 0.0420 0.7789 0.6824 0.081 Uiso calc R 1 1
C C9 0.2854(2) 0.6670(3) 0.69370(8) 0.0571(5) Uani d . 1 1
H H9 0.3249 0.7873 0.7181 0.068 Uiso calc R 1 1
C C10 0.3965(2) 0.4947(3) 0.67918(7) 0.0484(4) Uani d . 1 1
C C11 0.6363(3) 0.6667(3) 0.73229(10) 0.0794(6) Uani d . 1 1
H H11A 0.7582 0.6441 0.7394 0.119 Uiso calc R 1 1
H H11B 0.5817 0.6761 0.7708 0.119 Uiso calc R 1 1
H H11C 0.6166 0.8052 0.7098 0.119 Uiso calc R 1 1

loop_
_atom_site_aniso_label
_atom_site_aniso_U_11
_atom_site_aniso_U_22
_atom_site_aniso_U_33
_atom_site_aniso_U_12
_atom_site_aniso_U_13
_atom_site_aniso_U_23
O1 0.0810(9) 0.0387(6) 0.0682(8) 0.0039(5) 0.0331(7) 0.0021(5)
O2 0.0604(8) 0.0644(8) 0.0725(8) 0.0036(6) 0.0023(6) -0.0089(6)
N1 0.0558(9) 0.0438(8) 0.0529(8) 0.0063(6) 0.0124(7) 0.0032(6)
N2 0.0788(12) 0.0533(9) 0.0851(11) 0.0142(8) 0.0294(9) -0.0049(8)
C1 0.0516(10) 0.0403(9) 0.0450(9) 0.0003(7) 0.0088(7) -0.0039(7)
C2 0.0779(13) 0.0399(9) 0.0716(12) 0.0082(8) 0.0209(10) 0.0004(8)
C3 0.0575(11) 0.0613(11) 0.0655(11) 0.0062(9) 0.0200(9) -0.0036(9)
C4 0.0531(10) 0.0532(10) 0.0551(10) 0.0039(8) 0.0130(8) 0.0054(8)
C5 0.0584(11) 0.0415(9) 0.0479(9) 0.0004(8) 0.0209(8) 0.0017(7)
C6 0.0681(13) 0.0671(12) 0.0569(11) -0.0133(10) 0.0153(9) -0.0117(9)
C7 0.0531(12) 0.0906(15) 0.0703(12) 0.0018(10) 0.0112(9) -0.0025(12)
C8 0.0642(13) 0.0642(12) 0.0758(13) 0.0118(10) 0.0244(10) -0.0003(10)
C9 0.0637(12) 0.0478(10) 0.0612(11) -0.0007(8) 0.0204(9) -0.0056(8)
C10 0.0539(10) 0.0449(9) 0.0476(9) -0.0006(8) 0.0153(7) 0.0024(7)
C11 0.0816(15) 0.0739(14) 0.0819(14) -0.0131(11) -0.0062(11) -0.0045(11)

loop_
_atom_type_symbol
_atom_type_description
_atom_type_scat_dispersion_real
_atom_type_scat_dispersion_imag
_atom_type_scat_source
C C 0.0033 0.0016 'International Tables Vol C Tables 4.2.6.8 and 6.1.1.4'
H H 0.0000 0.0000 'International Tables Vol C Tables 4.2.6.8 and 6.1.1.4'
N N 0.0061 0.0033 'International Tables Vol C Tables 4.2.6.8 and 6.1.1.4'
O O 0.0106 0.0060 'International Tables Vol C Tables 4.2.6.8 and 6.1.1.4'

loop_
_geom_angle_atom_site_label_1
_geom_angle_atom_site_label_2
_geom_angle_atom_site_label_3
_geom_angle
C1 O1 C5 118.61(11)
C10 O2 C11 117.50(14)
C1 N1 C4 115.09(13)
C2 N2 C3 116.06(14)
N1 C1 O1 120.31(13)
N1 C1 C2 123.27(14)
O1 C1 C2 116.42(14)
N2 C2 C1 121.24(16)
N2 C2 H2 119.4
C1 C2 H2 119.4
N2 C3 C4 122.03(16)
N2 C3 H3 119.0
C4 C3 H3 119.0
N1 C4 C3 122.29(15)
N1 C4 H4 118.9
C3 C4 H4 118.9
C6 C5 C10 120.86(15)
C6 C5 O1 118.58(15)
C10 C5 O1 120.38(16)
C5 C6 C7 119.83(17)
C5 C6 H6 120.1
C7 C6 H6 120.1
C8 C7 C6 119.45(19)
C8 C7 H7 120.3
C6 C7 H7 120.3
C7 C8 C9 120.97(17)
C7 C8 H8 119.5
C9 C8 H8 119.5
C8 C9 C10 120.18(17)
C8 C9 H9 119.9
C10 C9 H9 119.9
O2 C10 C9 125.19(16)
O2 C10 C5 116.11(14)
C9 C10 C5 118.71(17)
O2 C11 H11A 109.5
O2 C11 H11B 109.5
H11A C11 H11B 109.5
O2 C11 H11C 109.5
H11A C11 H11C 109.5
H11B C11 H11C 109.5

loop_
_geom_bond_atom_site_label_1
_geom_bond_atom_site_label_2
_geom_bond_distance
O1 C1 1.3611(18)
O1 C5 1.3969(18)
O2 C10 1.361(2)
O2 C11 1.416(2)
N1 C1 1.3013(19)
N1 C4 1.343(2)
N2 C2 1.319(2)
N2 C3 1.331(2)
C1 C2 1.382(2)
C2 H2 0.9300
C3 C4 1.356(2)
C3 H3 0.9300
C4 H4 0.9300
C5 C6 1.368(2)
C5 C10 1.386(2)
C6 C7 1.382(3)
C6 H6 0.9300
C7 C8 1.362(3)
C7 H7 0.9300
C8 C9 1.374(3)
C8 H8 0.9300
C9 C10 1.376(2)
C9 H9 0.9300
C11 H11A 0.9600
C11 H11B 0.9600
C11 H11C 0.9600

loop_
_geom_torsion_atom_site_label_1
_geom_torsion_atom_site_label_2
_geom_torsion_atom_site_label_3
_geom_torsion_atom_site_label_4
_geom_torsion
C4 N1 C1 O1 179.84(14)
C4 N1 C1 C2 -1.0(2)
C5 O1 C1 N1 5.6(2)
C5 O1 C1 C2 -173.59(15)
C3 N2 C2 C1 -0.7(3)
N1 C1 C2 N2 1.7(3)
O1 C1 C2 N2 -179.10(16)
C2 N2 C3 C4 -0.8(3)
C1 N1 C4 C3 -0.5(3)
N2 C3 C4 N1 1.5(3)
C1 O1 C5 C6 106.12(17)
C1 O1 C5 C10 -78.74(19)
C10 C5 C6 C7 0.6(3)
O1 C5 C6 C7 175.72(14)
C5 C6 C7 C8 -0.3(3)
C6 C7 C8 C9 0.1(3)
C7 C8 C9 C10 -0.2(3)
C11 O2 C10 C9 -4.0(2)
C11 O2 C10 C5 175.83(15)
C8 C9 C10 O2 -179.69(16)
C8 C9 C10 C5 0.5(2)
C6 C5 C10 O2 179.48(14)
O1 C5 C10 O2 4.4(2)
C6 C5 C10 C9 -0.7(2)
O1 C5 C10 C9 -175.73(13)

loop_
_cod_related_entry_id
_cod_related_entry_database
_cod_related_entry_code
1 ChemSpider 30657132
